data_2016765
loop_
_publ_author_name
'Blanco, Maria C.'
'Raysth, Walter'
'Palma, Alirio'
'Cobo, Justo'
'Low, John N.'
'Glidewell, Christopher'

_publ_section_title
;
 Three tetrahydro-1,4-epoxy-1-benzazepines carrying pendent
 heterocyclic substituents: supramolecular structures in zero, one or
 two dimensions
;
_journal_coeditor_code GG3181
_journal_issue 9
_journal_name_full 'Acta Crystallographica Section C'
_journal_page_first o524
_journal_page_last o528
_journal_paper_doi 10.1107/S0108270108026176
_journal_volume 64
_journal_year 2008
_chemical_formula_iupac 'C15 H11 Br F3 N O2 S'
_chemical_formula_moiety 'C15 H11 Br F3 N O2 S'
_chemical_formula_sum 'C15 H11 Br F3 N O2 S'
_chemical_formula_weight 406.22
_chemical_name_systematic
;
(2<i>S</i>,4<i>R</i>)-2-<i>exo</i>-(5-bromo-2-thienyl)-7-trifluoromethoxy-
2,3,4,5-tetrahydro-1H-1,4-epoxy-1-benzazepine
;
_space_group_IT_number 4
_symmetry_cell_setting monoclinic
_symmetry_space_group_name_Hall 'P 2yb'
_symmetry_space_group_name_H-M 'P 1 21 1'
_atom_sites_solution_hydrogens geom
_atom_sites_solution_primary direct
_atom_sites_solution_secondary difmap
_cell_angle_alpha 90.00
_cell_angle_beta 100.497(8)
_cell_angle_gamma 90.00
_cell_formula_units_Z 2
_cell_length_a 5.6913(6)
_cell_length_b 10.1187(6)
_cell_length_c 13.2996(13)
_cell_measurement_reflns_used 3393
_cell_measurement_temperature 120(2)
_cell_measurement_theta_max 27.49
_cell_measurement_theta_min 3.64
_cell_volume 753.09(12)
_computing_cell_refinement 'DIRAX/LSQ (Duisenberg <i>et al.</i>,  2000)'
_computing_data_collection 'COLLECT (Nonius, 1999)'
_computing_data_reduction 'EVALCCD (Duisenberg <i>et al.</i>,  2003)'
_computing_molecular_graphics 'PLATON (Spek, 2003)'
_computing_publication_material 'SHELXL97 (Sheldrick, 2008) and PRPKAPPA (Ferguson, 1999)'
_computing_structure_refinement 'OSCAIL (McArdle, 2003) and SHELXL97 (Sheldrick, 2008)'
_computing_structure_solution 'SIR2004 (Burla <i>et al.</i>,  2005)'
_diffrn_ambient_temperature 120(2)
_diffrn_detector_area_resol_mean 9.091
_diffrn_measured_fraction_theta_full 0.998
_diffrn_measured_fraction_theta_max 0.998
_diffrn_measurement_device_type 'Bruker Nonius KappaCCD area-detector'
_diffrn_measurement_method '\f and \w'
_diffrn_radiation_monochromator graphite
_diffrn_radiation_source 'Bruker Nonius FR591 rotating anode'
_diffrn_radiation_type 'Mo K\a'
_diffrn_radiation_wavelength 0.71073
_diffrn_reflns_av_R_equivalents 0.0471
_diffrn_reflns_av_sigmaI/netI 0.0564
_diffrn_reflns_limit_h_max 7
_diffrn_reflns_limit_h_min -7
_diffrn_reflns_limit_k_max 12
_diffrn_reflns_limit_k_min -13
_diffrn_reflns_limit_l_max 17
_diffrn_reflns_limit_l_min -17
_diffrn_reflns_number 12890
_diffrn_reflns_theta_full 27.49
_diffrn_reflns_theta_max 27.49
_diffrn_reflns_theta_min 3.64
_diffrn_standards_decay_% 0
_diffrn_standards_number 0
_exptl_absorpt_coefficient_mu 2.908
_exptl_absorpt_correction_T_max 0.543
_exptl_absorpt_correction_T_min 0.477
_exptl_absorpt_correction_type multi-scan
_exptl_absorpt_process_details '(SADABS; Sheldrick, 2003)'
_exptl_crystal_colour yellow
_exptl_crystal_density_diffrn 1.791
_exptl_crystal_density_method 'not measured'
_exptl_crystal_description block
_exptl_crystal_F_000 404
_exptl_crystal_size_max 0.27
_exptl_crystal_size_mid 0.22
_exptl_crystal_size_min 0.21
_refine_diff_density_max 0.368
_refine_diff_density_min -0.363
_refine_ls_abs_structure_details 'Flack (1983), with 1567 Friedel pairs'
_refine_ls_abs_structure_Flack 0.094(9)
_refine_ls_extinction_coef 0.0043(11)
_refine_ls_extinction_expression Fc^*^=kFc[1+0.001xFc^2^\l^3^/sin(2\q)]^-1/4^
_refine_ls_extinction_method 'SHELXL97 (Sheldrick, 2008)'
_refine_ls_goodness_of_fit_ref 1.088
_refine_ls_hydrogen_treatment constr
_refine_ls_matrix_type full
_refine_ls_number_parameters 209
_refine_ls_number_reflns 3393
_refine_ls_number_restraints 1
_refine_ls_restrained_S_all 1.088
_refine_ls_R_factor_all 0.0556
_refine_ls_R_factor_gt 0.0342
_refine_ls_shift/su_max 0.001
_refine_ls_shift/su_mean 0.000
_refine_ls_structure_factor_coef Fsqd
_refine_ls_weighting_details 'w = 1/[\s^2^(Fo^2^)+(0.0311P)^2^] where P=(Fo^2^+2Fc^2^)/3'
_refine_ls_weighting_scheme calc
_refine_ls_wR_factor_gt 0.0656
_refine_ls_wR_factor_ref 0.0712
_reflns_number_gt 2756
_reflns_number_total 3393
_reflns_threshold_expression I>2\s(I)
_cod_data_source_file gg3181.cif
_cod_data_source_block III
_cod_original_sg_symbol_H-M 'P 21'
_cod_database_code 2016765
_cod_database_fobs_code 2016765

loop_
_symmetry_equiv_pos_as_xyz
'x, y, z'
'-x, y+1/2, -z'

loop_
_atom_site_type_symbol
_atom_site_label
_atom_site_fract_x
_atom_site_fract_y
_atom_site_fract_z
_atom_site_U_iso_or_equiv
_atom_site_adp_type
_atom_site_calc_flag
_atom_site_refinement_flags
_atom_site_occupancy
Br Br25 0.21328(6) 0.76274(5) 0.12720(2) 0.02705(12) Uani d . 1
S S21 0.19394(13) 0.75061(11) 0.35577(6) 0.01558(18) Uani d . 1
F F71 -0.3327(4) 0.9133(3) 1.01923(18) 0.0396(7) Uani d . 1
F F72 -0.3664(4) 0.7288(2) 0.9412(2) 0.0363(7) Uani d . 1
F F73 -0.4707(4) 0.9041(3) 0.85953(18) 0.0340(6) Uani d . 1
O O7 -0.0879(4) 0.8719(3) 0.92012(19) 0.0207(6) Uani d . 1
O O14 0.1230(4) 0.5383(2) 0.56126(17) 0.0146(5) Uani d . 1
N N1 0.1434(5) 0.6798(3) 0.5608(2) 0.0135(6) Uani d . 1
C C2 0.3995(5) 0.6954(4) 0.5543(3) 0.0145(7) Uani d . 1
C C3 0.5259(6) 0.5857(4) 0.6216(3) 0.0169(8) Uani d . 1
C C4 0.3213(6) 0.4967(4) 0.6385(3) 0.0168(8) Uani d . 1
C C5 0.2497(6) 0.5177(4) 0.7412(2) 0.0163(7) Uani d . 1
C C5a 0.1367(6) 0.6499(3) 0.7439(2) 0.0131(7) Uani d . 1
C C6 0.0688(6) 0.6982(4) 0.8307(3) 0.0174(8) Uani d . 1
C C7 -0.0307(6) 0.8195(4) 0.8289(3) 0.0164(8) Uani d . 1
C C8 -0.0696(6) 0.8993(4) 0.7441(3) 0.0183(8) Uani d . 1
C C9 -0.0079(6) 0.8501(4) 0.6564(3) 0.0169(8) Uani d . 1
C C9a 0.0932(6) 0.7278(3) 0.6562(3) 0.0144(8) Uani d . 1
C C22 0.4203(6) 0.6842(4) 0.4449(3) 0.0146(7) Uani d . 1
C C23 0.5981(6) 0.6386(4) 0.4006(3) 0.0160(7) Uani d . 1
C C24 0.5571(6) 0.6570(4) 0.2934(3) 0.0195(8) Uani d . 1
C C25 0.3483(6) 0.7184(3) 0.2609(3) 0.0174(8) Uani d . 1
C C71 -0.3115(7) 0.8543(4) 0.9339(3) 0.0251(9) Uani d . 1
H H2 0.4589 0.7836 0.5818 0.017 Uiso calc R 1
H H3A 0.6393 0.5376 0.5866 0.020 Uiso calc R 1
H H3B 0.6134 0.6212 0.6872 0.020 Uiso calc R 1
H H4 0.3607 0.4018 0.6289 0.020 Uiso calc R 1
H H5A 0.1357 0.4480 0.7532 0.020 Uiso calc R 1
H H5B 0.3925 0.5117 0.7961 0.020 Uiso calc R 1
H H6 0.0916 0.6468 0.8914 0.021 Uiso calc R 1
H H8 -0.1366 0.9851 0.7460 0.022 Uiso calc R 1
H H9 -0.0356 0.9013 0.5955 0.020 Uiso calc R 1
H H23 0.7379 0.5979 0.4376 0.019 Uiso calc R 1
H H24 0.6635 0.6295 0.2501 0.023 Uiso calc R 1

loop_
_atom_site_aniso_label
_atom_site_aniso_U_11
_atom_site_aniso_U_22
_atom_site_aniso_U_33
_atom_site_aniso_U_12
_atom_site_aniso_U_13
_atom_site_aniso_U_23
Br25 0.02826(19) 0.0382(2) 0.01405(16) -0.0019(2) 0.00213(12) 0.0023(2)
S21 0.0139(3) 0.0181(5) 0.0145(4) 0.0004(5) 0.0018(3) 0.0013(5)
F71 0.0374(13) 0.0567(18) 0.0285(14) 0.0022(13) 0.0165(11) -0.0127(12)
F72 0.0366(13) 0.0345(19) 0.0417(14) -0.0051(12) 0.0171(10) 0.0066(12)
F73 0.0179(11) 0.0492(16) 0.0347(14) 0.0073(11) 0.0041(10) 0.0078(12)
O7 0.0199(13) 0.0254(15) 0.0177(13) -0.0004(11) 0.0056(10) -0.0066(11)
O14 0.0161(11) 0.0123(13) 0.0145(12) -0.0016(10) 0.0004(9) -0.0001(10)
N1 0.0142(14) 0.0108(15) 0.0156(15) 0.0001(12) 0.0027(11) 0.0009(12)
C2 0.0116(15) 0.0166(18) 0.0146(17) -0.0018(14) 0.0002(12) -0.0011(15)
C3 0.0176(17) 0.019(2) 0.0137(18) 0.0009(15) 0.0021(13) 0.0036(15)
C4 0.0170(17) 0.0145(18) 0.0184(19) 0.0020(15) 0.0015(13) 0.0023(15)
C5 0.0182(18) 0.0167(18) 0.0140(18) -0.0006(14) 0.0031(13) 0.0044(15)
C5a 0.0127(16) 0.0135(18) 0.0130(17) -0.0023(13) 0.0018(12) 0.0012(14)
C6 0.0158(18) 0.022(2) 0.0133(18) -0.0015(16) 0.0005(14) 0.0030(15)
C7 0.0158(18) 0.020(2) 0.0148(19) -0.0015(16) 0.0066(15) -0.0052(14)
C8 0.0173(17) 0.0143(19) 0.023(2) 0.0011(15) 0.0032(14) -0.0016(15)
C9 0.0188(18) 0.021(2) 0.0116(18) -0.0031(16) 0.0046(14) 0.0049(15)
C9a 0.0129(15) 0.017(2) 0.0126(16) -0.0013(13) 0.0005(12) -0.0018(13)
C22 0.0126(15) 0.0118(18) 0.0176(18) -0.0005(14) -0.0019(13) 0.0024(15)
C23 0.0105(16) 0.0183(19) 0.0178(19) -0.0008(14) -0.0011(13) 0.0018(15)
C24 0.0175(17) 0.023(2) 0.0192(19) -0.0016(16) 0.0068(14) -0.0022(16)
C25 0.0193(17) 0.020(2) 0.0127(17) -0.0060(13) 0.0016(13) 0.0010(13)
C71 0.022(2) 0.031(2) 0.025(2) 0.0012(19) 0.0107(16) -0.0017(19)

loop_
_atom_type_symbol
_atom_type_description
_atom_type_scat_dispersion_real
_atom_type_scat_dispersion_imag
_atom_type_scat_source
C C 0.0033 0.0016 'International Tables Vol C Tables 4.2.6.8 and 6.1.1.4'
H H 0.0000 0.0000 'International Tables Vol C Tables 4.2.6.8 and 6.1.1.4'
Br Br -0.2901 2.4595 'International Tables Vol C Tables 4.2.6.8 and 6.1.1.4'
F F 0.0171 0.0103 'International Tables Vol C Tables 4.2.6.8 and 6.1.1.4'
N N 0.0061 0.0033 'International Tables Vol C Tables 4.2.6.8 and 6.1.1.4'
O O 0.0106 0.0060 'International Tables Vol C Tables 4.2.6.8 and 6.1.1.4'
S S 0.1246 0.1234 'International Tables Vol C Tables 4.2.6.8 and 6.1.1.4'

loop_
_geom_angle_atom_site_label_1
_geom_angle_atom_site_label_2
_geom_angle_atom_site_label_3
_geom_angle
_geom_angle_publ_flag
C25 S21 C22 90.76(16) no
C71 O7 C7 116.3(3) no
N1 O14 C4 103.9(2) no
C9a N1 O14 107.7(2) no
C9a N1 C2 111.8(3) no
O14 N1 C2 100.8(2) no
N1 C2 C22 107.6(3) no
N1 C2 C3 104.6(3) no
C22 C2 C3 114.0(3) no
N1 C2 H2 110.1 no
C22 C2 H2 110.1 no
C3 C2 H2 110.1 no
C4 C3 C2 103.0(3) no
C4 C3 H3A 111.2 no
C2 C3 H3A 111.2 no
C4 C3 H3B 111.2 no
C2 C3 H3B 111.2 no
H3A C3 H3B 109.1 no
O14 C4 C5 107.4(3) no
O14 C4 C3 104.1(3) no
C5 C4 C3 113.0(3) no
O14 C4 H4 110.7 no
C5 C4 H4 110.7 no
C3 C4 H4 110.7 no
C5a C5 C4 109.7(3) no
C5a C5 H5A 109.7 no
C4 C5 H5A 109.7 no
C5a C5 H5B 109.7 no
C4 C5 H5B 109.7 no
H5A C5 H5B 108.2 no
C6 C5a C9a 118.0(3) no
C6 C5a C5 121.9(3) no
C9a C5a C5 120.1(3) no
C7 C6 C5a 119.4(4) no
C7 C6 H6 120.3 no
C5a C6 H6 120.3 no
C6 C7 C8 123.6(4) no
C6 C7 O7 119.2(4) no
C8 C7 O7 117.1(3) no
C9 C8 C7 117.2(3) no
C9 C8 H8 121.4 no
C7 C8 H8 121.4 no
C9a C9 C8 120.2(3) no
C9a C9 H9 119.9 no
C8 C9 H9 119.9 no
C9 C9a C5a 121.5(3) no
C9 C9a N1 117.4(3) no
C5a C9a N1 121.0(3) no
C23 C22 C2 131.1(3) no
C23 C22 S21 111.2(3) no
C2 C22 S21 117.5(2) no
C22 C23 C24 113.5(3) no
C22 C23 H23 123.3 no
C24 C23 H23 123.3 no
C25 C24 C23 111.1(3) no
C25 C24 H24 124.5 no
C23 C24 H24 124.5 no
C24 C25 S21 113.4(3) no
C24 C25 Br25 127.5(3) no
S21 C25 Br25 119.04(19) no
F71 C71 F73 108.5(3) no
F71 C71 F72 108.4(4) no
F73 C71 F72 106.6(4) no
F71 C71 O7 107.5(3) no
F73 C71 O7 113.0(4) no
F72 C71 O7 112.7(4) no

loop_
_geom_bond_atom_site_label_1
_geom_bond_atom_site_label_2
_geom_bond_distance
_geom_bond_publ_flag
Br25 C25 1.859(3) no
S21 C25 1.696(4) no
S21 C22 1.721(3) no
F71 C71 1.307(5) no
F72 C71 1.316(5) no
F73 C71 1.314(5) no
O7 C71 1.330(5) no
O7 C7 1.416(4) no
O14 N1 1.437(4) no
O14 C4 1.443(4) no
N1 C9a 1.436(4) no
N1 C2 1.484(4) no
C2 C22 1.486(5) no
C2 C3 1.522(5) no
C2 H2 1.00 no
C3 C4 1.521(5) no
C3 H3A 0.99 no
C3 H3B 0.99 no
C4 C5 1.510(5) no
C4 H4 1.00 no
C5 C5a 1.488(5) no
C5 H5A 0.99 no
C5 H5B 0.99 no
C5a C6 1.372(5) no
C5a C9a 1.391(5) no
C6 C7 1.350(5) no
C6 H6 0.95 no
C7 C8 1.373(5) no
C8 C9 1.372(5) no
C8 H8 0.95 no
C9 C9a 1.365(5) no
C9 H9 0.95 no
C22 C23 1.342(5) no
C23 C24 1.415(5) no
C23 H23 0.95 no
C24 C25 1.341(5) no
C24 H24 0.95 no

loop_
_geom_hbond_atom_site_label_D
_geom_hbond_atom_site_label_H
_geom_hbond_atom_site_label_A
_geom_hbond_site_symmetry_A
_geom_hbond_distance_DH
_geom_hbond_distance_HA
_geom_hbond_distance_DA
_geom_hbond_angle_DHA
_geom_hbond_publ_flag
C9 H9 O14 2_556 0.95 2.48 3.427(5) 178 no
C23 H23 O14 1_655 0.95 2.56 3.492(4) 167 no
C3 H3B Cg3 1_655 0.99 2.82 3.585(4) 134 no

loop_
_geom_torsion_atom_site_label_1
_geom_torsion_atom_site_label_2
_geom_torsion_atom_site_label_3
_geom_torsion_atom_site_label_4
_geom_torsion
_geom_torsion_publ_flag
C4 O14 N1 C9a -67.9(3) no
C4 O14 N1 C2 49.3(3) no
C9a N1 C2 C22 -162.4(3) no
O14 N1 C2 C22 83.4(3) no
C9a N1 C2 C3 76.0(3) no
O14 N1 C2 C3 -38.2(3) no
N1 C2 C3 C4 13.8(4) no
C22 C2 C3 C4 -103.5(3) no
N1 O14 C4 C5 79.3(3) no
N1 O14 C4 C3 -40.7(3) no
C2 C3 C4 O14 15.6(3) no
C2 C3 C4 C5 -100.6(3) no
O14 C4 C5 C5a -45.4(4) no
C3 C4 C5 C5a 68.8(3) no
C4 C5 C5a C6 -175.6(3) no
C4 C5 C5a C9a 5.4(4) no
C9a C5a C6 C7 -1.7(5) no
C5 C5a C6 C7 179.3(3) no
C5a C6 C7 C8 0.1(5) no
C5a C6 C7 O7 -176.4(3) no
C71 O7 C7 C6 -95.0(4) no
C71 O7 C7 C8 88.2(4) no
C6 C7 C8 C9 1.6(5) no
O7 C7 C8 C9 178.2(3) no
C7 C8 C9 C9a -1.6(5) no
C8 C9 C9a C5a 0.0(5) no
C8 C9 C9a N1 177.2(3) no
C6 C5a C9a C9 1.7(5) no
C5 C5a C9a C9 -179.3(3) no
C6 C5a C9a N1 -175.4(3) no
C5 C5a C9a N1 3.5(5) no
O14 N1 C9a C9 -149.6(3) no
C2 N1 C9a C9 100.6(3) no
O14 N1 C9a C5a 27.7(4) no
C2 N1 C9a C5a -82.1(4) no
N1 C2 C22 C23 -149.1(4) no
C3 C2 C22 C23 -33.6(5) no
N1 C2 C22 S21 36.6(4) no
C3 C2 C22 S21 152.2(2) no
C25 S21 C22 C23 -1.3(3) no
C25 S21 C22 C2 174.1(3) no
C2 C22 C23 C24 -174.0(4) no
S21 C22 C23 C24 0.5(4) no
C22 C23 C24 C25 0.9(5) no
C23 C24 C25 S21 -1.9(4) no
C23 C24 C25 Br25 -179.1(3) no
C22 S21 C25 C24 1.8(3) no
C22 S21 C25 Br25 179.4(2) no
C7 O7 C71 F71 -177.6(3) no
C7 O7 C71 F73 -57.8(5) no
C7 O7 C71 F72 63.1(5) no

loop_
_cod_related_entry_id
_cod_related_entry_database
_cod_related_entry_code
1 ChemSpider 30654125
